data_1566142
loop_
_publ_author_name
'Forensi, Silvia'
'Stopin, Antoine'
'de Leo, Federica'
'Wouters, Johan'
'Bonifazi, Davide'

_publ_section_title
;
 1,8,10-Trisubstituted anthracenyl hydrocarbons: Towards versatile
 scaffolds for multiple-H-bonded recognition arrays
;
_journal_issue 51
_journal_name_full Tetrahedron
_journal_page_first 131299
_journal_paper_doi 10.1016/j.tet.2020.131299
_journal_volume 76
_journal_year 2020
_chemical_formula_moiety 'C14 H8 Cl2 O'
_chemical_formula_sum 'C14 H8 Cl2 O'
_chemical_formula_weight 263.10
_space_group_IT_number 14
_space_group_name_Hall '-P 2ybc'
_space_group_name_H-M_alt 'P 1 21/c 1'
_symmetry_cell_setting monoclinic
_symmetry_space_group_name_Hall '-P 2ybc'
_symmetry_space_group_name_H-M 'P 1 21/c 1'
_atom_sites_solution_hydrogens geom
_atom_sites_solution_primary direct
_atom_sites_solution_secondary difmap
_audit_creation_method SHELXL-97
_cell_angle_alpha 90.00
_cell_angle_beta 90.624(6)
_cell_angle_gamma 90.00
_cell_formula_units_Z 4
_cell_length_a 7.4165(6)
_cell_length_b 10.6043(7)
_cell_length_c 14.6106(8)
_cell_measurement_reflns_used 2252
_cell_measurement_temperature 293(2)
_cell_measurement_theta_max 28.3460
_cell_measurement_theta_min 3.6370
_cell_volume 1149.01(14)
_computing_cell_refinement
;
CrysAlisPro, Agilent Technologies,
Version 1.171.36.28 (release 01-02-2013 CrysAlis171 .NET)
(compiled Feb  1 2013,16:14:44)
;
_computing_data_collection
;
CrysAlisPro, Agilent Technologies,
Version 1.171.36.28 (release 01-02-2013 CrysAlis171 .NET)
(compiled Feb  1 2013,16:14:44)
;
_computing_data_reduction
;
CrysAlisPro, Agilent Technologies,
Version 1.171.36.28 (release 01-02-2013 CrysAlis171 .NET)
(compiled Feb  1 2013,16:14:44)
;
_computing_structure_refinement 'SHELXL-97 (Sheldrick, 1997)'
_computing_structure_solution Sir2004
_diffrn_ambient_temperature 293(2)
_diffrn_detector_area_resol_mean 5.1856
_diffrn_measured_fraction_theta_full 0.999
_diffrn_measured_fraction_theta_max 0.999
_diffrn_measurement_device_type 'Xcalibur, Ruby, Gemini ultra'
_diffrn_measurement_method '\w scans'
_diffrn_radiation_monochromator graphite
_diffrn_radiation_source 'fine-focus sealed tube'
_diffrn_radiation_type MoK\a
_diffrn_radiation_wavelength 0.71073
_diffrn_reflns_av_R_equivalents 0.0238
_diffrn_reflns_av_sigmaI/netI 0.0276
_diffrn_reflns_limit_h_max 7
_diffrn_reflns_limit_h_min -8
_diffrn_reflns_limit_k_max 10
_diffrn_reflns_limit_k_min -12
_diffrn_reflns_limit_l_max 16
_diffrn_reflns_limit_l_min -17
_diffrn_reflns_number 5621
_diffrn_reflns_theta_full 25.00
_diffrn_reflns_theta_max 25.02
_diffrn_reflns_theta_min 3.35
_exptl_absorpt_coefficient_mu 0.541
_exptl_absorpt_correction_T_max 0.9734
_exptl_absorpt_correction_T_min 0.7736
_exptl_absorpt_correction_type analytical
_exptl_absorpt_process_details
;
CrysAlisPro, Agilent Technologies,
Version 1.171.36.28 (release 01-02-2013 CrysAlis171 .NET)
(compiled Feb  1 2013,16:14:44)
Analytical numeric absorption correction using a multifaceted crystal
			model based on expressions derived by R.C. Clark & J.S. Reid.
(Clark, R. C. & Reid, J. S. (1995). Acta Cryst. A51, 887-897)
;
_exptl_crystal_colour colorless
_exptl_crystal_density_diffrn 1.521
_exptl_crystal_density_method 'not measured'
_exptl_crystal_description needle
_exptl_crystal_F_000 536
_exptl_crystal_size_max 0.50
_exptl_crystal_size_mid 0.10
_exptl_crystal_size_min 0.05
_refine_diff_density_max 0.159
_refine_diff_density_min -0.190
_refine_diff_density_rms 0.036
_refine_ls_extinction_method none
_refine_ls_goodness_of_fit_ref 1.069
_refine_ls_hydrogen_treatment constr
_refine_ls_matrix_type full
_refine_ls_number_parameters 154
_refine_ls_number_reflns 2034
_refine_ls_number_restraints 0
_refine_ls_restrained_S_all 1.069
_refine_ls_R_factor_all 0.0539
_refine_ls_R_factor_gt 0.0401
_refine_ls_shift/su_max 0.000
_refine_ls_shift/su_mean 0.000
_refine_ls_structure_factor_coef Fsqd
_refine_ls_weighting_details 'calc w=1/[\s^2^(Fo^2^)+(0.0379P)^2^+0.3274P] where P=(Fo^2^+2Fc^2^)/3'
_refine_ls_weighting_scheme calc
_refine_ls_wR_factor_gt 0.0886
_refine_ls_wR_factor_ref 0.0953
_reflns_number_gt 1624
_reflns_number_total 2034
_reflns_threshold_expression >2sigma(I)
_cod_data_source_file Tetrahedron-2020-76-131299.cif
_cod_data_source_block 6
_cod_original_sg_symbol_H-M 'P 21/c'
_cod_database_code 1566142

loop_
_symmetry_equiv_pos_as_xyz
'x, y, z'
'-x, y+1/2, -z+1/2'
'-x, -y, -z'
'x, -y-1/2, z-1/2'

loop_
_atom_site_label
_atom_site_type_symbol
_atom_site_fract_x
_atom_site_fract_y
_atom_site_fract_z
_atom_site_U_iso_or_equiv
_atom_site_adp_type
_atom_site_occupancy
_atom_site_symmetry_multiplicity
_atom_site_calc_flag
_atom_site_refinement_flags
_atom_site_disorder_assembly
_atom_site_disorder_group
C1 C 0.3676(3) 0.12242(19) 0.15981(13) 0.0423(5) Uani 1 1 d . . .
C2 C 0.4143(3) 0.2476(2) 0.15938(16) 0.0521(6) Uani 1 1 d . . .
H2 H 0.4527 0.2870 0.2130 0.063 Uiso 1 1 calc R . .
C3 C 0.4037(3) 0.3143(2) 0.07876(17) 0.0563(6) Uani 1 1 d . . .
H3 H 0.4367 0.3989 0.0778 0.068 Uiso 1 1 calc R . .
C4 C 0.3449(3) 0.2570(2) -0.00002(16) 0.0501(6) Uani 1 1 d . . .
H4 H 0.3368 0.3031 -0.0541 0.060 Uiso 1 1 calc R . .
C5 C 0.2971(3) 0.12965(18) 0.00057(13) 0.0387(5) Uani 1 1 d . . .
C6 C 0.2299(3) 0.0710(2) -0.08512(14) 0.0453(5) Uani 1 1 d . . .
C7 C 0.1817(3) -0.0647(2) -0.08409(13) 0.0402(5) Uani 1 1 d . . .
C8 C 0.1191(3) -0.1200(2) -0.16517(14) 0.0526(6) Uani 1 1 d . . .
H8 H 0.1083 -0.0717 -0.2181 0.063 Uiso 1 1 calc R . .
C9 C 0.0737(3) -0.2450(3) -0.16691(17) 0.0620(7) Uani 1 1 d . . .
H9 H 0.0312 -0.2814 -0.2208 0.074 Uiso 1 1 calc R . .
C10 C 0.0911(3) -0.3169(2) -0.08864(17) 0.0590(6) Uani 1 1 d . . .
H10 H 0.0610 -0.4021 -0.0898 0.071 Uiso 1 1 calc R . .
C11 C 0.1531(3) -0.2624(2) -0.00861(14) 0.0469(5) Uani 1 1 d . . .
C12 C 0.1985(2) -0.13525(18) -0.00371(13) 0.0369(5) Uani 1 1 d . . .
C13 C 0.2608(3) -0.07778(18) 0.08501(12) 0.0378(5) Uani 1 1 d . . .
H13A H 0.1662 -0.0886 0.1297 0.045 Uiso 1 1 calc R . .
H13B H 0.3654 -0.1243 0.1069 0.045 Uiso 1 1 calc R . .
C14 C 0.3090(2) 0.05923(18) 0.08108(12) 0.0351(4) Uani 1 1 d . . .
O1 O 0.2137(3) 0.13326(17) -0.15524(11) 0.0758(6) Uani 1 1 d . . .
Cl1 Cl 0.37772(10) 0.04135(6) 0.26312(4) 0.0695(2) Uani 1 1 d . . .
Cl2 Cl 0.17589(11) -0.35565(6) 0.08863(5) 0.0750(3) Uani 1 1 d . . .

loop_
_atom_site_aniso_label
_atom_site_aniso_U_11
_atom_site_aniso_U_22
_atom_site_aniso_U_33
_atom_site_aniso_U_23
_atom_site_aniso_U_13
_atom_site_aniso_U_12
C1 0.0431(12) 0.0389(12) 0.0448(12) -0.0066(9) -0.0018(9) 0.0047(10)
C2 0.0528(14) 0.0441(13) 0.0593(15) -0.0142(11) -0.0032(11) -0.0019(11)
C3 0.0576(15) 0.0348(12) 0.0765(17) -0.0082(12) 0.0037(12) -0.0059(11)
C4 0.0524(13) 0.0393(12) 0.0587(14) 0.0088(10) 0.0052(10) -0.0007(11)
C5 0.0352(11) 0.0383(11) 0.0426(11) 0.0005(9) 0.0028(8) 0.0006(9)
C6 0.0459(12) 0.0508(13) 0.0392(12) 0.0050(10) 0.0014(9) 0.0014(10)
C7 0.0348(11) 0.0493(12) 0.0365(11) -0.0074(9) 0.0015(8) 0.0021(9)
C8 0.0500(13) 0.0685(16) 0.0391(12) -0.0117(11) -0.0036(10) 0.0028(12)
C9 0.0543(15) 0.0776(18) 0.0538(15) -0.0306(14) -0.0032(11) -0.0055(13)
C10 0.0572(15) 0.0512(14) 0.0688(17) -0.0248(13) 0.0069(12) -0.0120(12)
C11 0.0487(13) 0.0414(12) 0.0508(13) -0.0092(10) 0.0078(10) -0.0024(10)
C12 0.0341(11) 0.0376(11) 0.0390(11) -0.0071(8) 0.0035(8) 0.0007(9)
C13 0.0421(11) 0.0355(11) 0.0359(11) -0.0006(8) 0.0002(8) 0.0019(9)
C14 0.0313(10) 0.0339(10) 0.0400(11) -0.0036(8) 0.0018(8) 0.0040(8)
O1 0.1123(15) 0.0705(12) 0.0442(10) 0.0173(9) -0.0109(9) -0.0142(11)
Cl1 0.1112(6) 0.0555(4) 0.0413(3) -0.0059(3) -0.0190(3) 0.0077(3)
Cl2 0.1172(6) 0.0381(3) 0.0699(4) 0.0038(3) 0.0065(4) -0.0121(3)

loop_
_atom_type_symbol
_atom_type_description
_atom_type_scat_dispersion_real
_atom_type_scat_dispersion_imag
_atom_type_scat_source
C C 0.0033 0.0016 'International Tables Vol C Tables 4.2.6.8 and 6.1.1.4'
H H 0.0000 0.0000 'International Tables Vol C Tables 4.2.6.8 and 6.1.1.4'
O O 0.0106 0.0060 'International Tables Vol C Tables 4.2.6.8 and 6.1.1.4'
Cl Cl 0.1484 0.1585 'International Tables Vol C Tables 4.2.6.8 and 6.1.1.4'

loop_
_geom_angle_atom_site_label_1
_geom_angle_atom_site_label_2
_geom_angle_atom_site_label_3
_geom_angle
_geom_angle_site_symmetry_1
_geom_angle_site_symmetry_3
C2 C1 C14 122.5(2) . .
C2 C1 Cl1 118.30(16) . .
C14 C1 Cl1 119.21(15) . .
C1 C2 C3 119.3(2) . .
C1 C2 H2 120.4 . .
C3 C2 H2 120.4 . .
C4 C3 C2 120.5(2) . .
C4 C3 H3 119.8 . .
C2 C3 H3 119.8 . .
C3 C4 C5 120.2(2) . .
C3 C4 H4 119.9 . .
C5 C4 H4 119.9 . .
C14 C5 C4 120.60(19) . .
C14 C5 C6 120.41(18) . .
C4 C5 C6 118.98(19) . .
O1 C6 C5 120.7(2) . .
O1 C6 C7 120.70(19) . .
C5 C6 C7 118.58(17) . .
C8 C7 C12 120.9(2) . .
C8 C7 C6 118.48(19) . .
C12 C7 C6 120.60(17) . .
C9 C8 C7 120.1(2) . .
C9 C8 H8 119.9 . .
C7 C8 H8 119.9 . .
C8 C9 C10 120.0(2) . .
C8 C9 H9 120.0 . .
C10 C9 H9 120.0 . .
C11 C10 C9 119.9(2) . .
C11 C10 H10 120.1 . .
C9 C10 H10 120.1 . .
C10 C11 C12 121.9(2) . .
C10 C11 Cl2 118.87(18) . .
C12 C11 Cl2 119.22(16) . .
C11 C12 C7 117.15(18) . .
C11 C12 C13 120.67(18) . .
C7 C12 C13 122.18(18) . .
C14 C13 C12 115.61(16) . .
C14 C13 H13A 108.4 . .
C12 C13 H13A 108.4 . .
C14 C13 H13B 108.4 . .
C12 C13 H13B 108.4 . .
H13A C13 H13B 107.4 . .
C5 C14 C1 117.00(18) . .
C5 C14 C13 122.59(17) . .
C1 C14 C13 120.41(17) . .

loop_
_geom_bond_atom_site_label_1
_geom_bond_atom_site_label_2
_geom_bond_distance
_geom_bond_site_symmetry_2
C1 C2 1.372(3) .
C1 C14 1.397(3) .
C1 Cl1 1.738(2) .
C2 C3 1.375(3) .
C2 H2 0.9300 .
C3 C4 1.368(3) .
C3 H3 0.9300 .
C4 C5 1.397(3) .
C4 H4 0.9300 .
C5 C14 1.395(3) .
C5 C6 1.479(3) .
C6 O1 1.224(2) .
C6 C7 1.483(3) .
C7 C8 1.397(3) .
C7 C12 1.397(3) .
C8 C9 1.367(3) .
C8 H8 0.9300 .
C9 C10 1.380(3) .
C9 H9 0.9300 .
C10 C11 1.379(3) .
C10 H10 0.9300 .
C11 C12 1.391(3) .
C11 Cl2 1.738(2) .
C12 C13 1.501(3) .
C13 C14 1.498(3) .
C13 H13A 0.9700 .
C13 H13B 0.9700 .

loop_
_geom_torsion_atom_site_label_1
_geom_torsion_atom_site_label_2
_geom_torsion_atom_site_label_3
_geom_torsion_atom_site_label_4
_geom_torsion
_geom_torsion_site_symmetry_1
_geom_torsion_site_symmetry_2
_geom_torsion_site_symmetry_3
_geom_torsion_site_symmetry_4
C14 C1 C2 C3 -0.1(3) . . . .
Cl1 C1 C2 C3 -178.64(17) . . . .
C1 C2 C3 C4 0.9(3) . . . .
C2 C3 C4 C5 -0.8(3) . . . .
C3 C4 C5 C14 -0.2(3) . . . .
C3 C4 C5 C6 178.6(2) . . . .
C14 C5 C6 O1 177.7(2) . . . .
C4 C5 C6 O1 -1.1(3) . . . .
C14 C5 C6 C7 -2.0(3) . . . .
C4 C5 C6 C7 179.22(19) . . . .
O1 C6 C7 C8 0.6(3) . . . .
C5 C6 C7 C8 -179.70(18) . . . .
O1 C6 C7 C12 -179.3(2) . . . .
C5 C6 C7 C12 0.4(3) . . . .
C12 C7 C8 C9 -0.2(3) . . . .
C6 C7 C8 C9 179.9(2) . . . .
C7 C8 C9 C10 -0.5(3) . . . .
C8 C9 C10 C11 0.4(4) . . . .
C9 C10 C11 C12 0.4(3) . . . .
C9 C10 C11 Cl2 -179.32(18) . . . .
C10 C11 C12 C7 -1.1(3) . . . .
Cl2 C11 C12 C7 178.63(15) . . . .
C10 C11 C12 C13 178.3(2) . . . .
Cl2 C11 C12 C13 -2.0(3) . . . .
C8 C7 C12 C11 1.0(3) . . . .
C6 C7 C12 C11 -179.10(18) . . . .
C8 C7 C12 C13 -178.39(18) . . . .
C6 C7 C12 C13 1.5(3) . . . .
C11 C12 C13 C14 178.89(18) . . . .
C7 C12 C13 C14 -1.8(3) . . . .
C4 C5 C14 C1 0.9(3) . . . .
C6 C5 C14 C1 -177.80(17) . . . .
C4 C5 C14 C13 -179.48(19) . . . .
C6 C5 C14 C13 1.8(3) . . . .
C2 C1 C14 C5 -0.8(3) . . . .
Cl1 C1 C14 C5 177.73(14) . . . .
C2 C1 C14 C13 179.6(2) . . . .
Cl1 C1 C14 C13 -1.9(3) . . . .
C12 C13 C14 C5 0.1(3) . . . .
C12 C13 C14 C1 179.64(17) . . . .
